data_7223100
loop_
_publ_author_name
'Hu, Tuoping'
'Zheng, Baohua'
'Wang, Xiaoqing'
'Hao, Xuena'

_publ_section_title
;
 Syntheses, structures and magnetic properties of four manganese(ii) and
 cobalt(ii) complexes
;
_journal_issue 48
_journal_name_full CrystEngComm
_journal_page_first 9348
_journal_paper_doi 10.1039/C5CE01857A
_journal_volume 17
_journal_year 2015
_chemical_formula_moiety 'C34 H27 Co N4 O5'
_chemical_formula_sum 'C34 H27 Co N4 O5'
_chemical_formula_weight 630.52
_chemical_name_systematic
;
 ?
;
_space_group_crystal_system triclinic
_space_group_IT_number 2
_space_group_name_Hall '-P 1'
_space_group_name_H-M_alt 'P -1'
_symmetry_space_group_name_Hall '-P 1'
_symmetry_space_group_name_H-M 'P -1'
_atom_sites_solution_hydrogens mixed
_atom_sites_solution_primary iterative
_audit_creation_date 2015-01-22
_audit_creation_method
;
Olex2 1.2
(compiled 2015.01.19 svn.r3143 for OlexSys, GUI svn.r4992)
;
_audit_update_record
;
2015-01-23 deposited with the CCDC.
2015-10-29 downloaded from the CCDC.
;
_cell_angle_alpha 98.507(10)
_cell_angle_beta 106.136(13)
_cell_angle_gamma 97.295(8)
_cell_formula_units_Z 2
_cell_length_a 9.8337(12)
_cell_length_b 10.0529(7)
_cell_length_c 15.735(3)
_cell_measurement_reflns_used 2007
_cell_measurement_temperature 298(2)
_cell_measurement_theta_max 26.372
_cell_measurement_theta_min 3.279
_cell_volume 1454.5(4)
_computing_cell_refinement
;
CrysAlisPro, Agilent Technologies,
Version 1.171.37.35 (release 13-08-2014 CrysAlis171 .NET)
(compiled Aug 13 2014,18:06:01)
;
_computing_data_collection
;
CrysAlisPro, Agilent Technologies,
Version 1.171.37.35 (release 13-08-2014 CrysAlis171 .NET)
(compiled Aug 13 2014,18:06:01)
;
_computing_data_reduction
;
CrysAlisPro, Agilent Technologies,
Version 1.171.37.35 (release 13-08-2014 CrysAlis171 .NET)
(compiled Aug 13 2014,18:06:01)
;
_computing_molecular_graphics 'Olex2 (Dolomanov et al., 2009)'
_computing_publication_material 'Olex2 (Dolomanov et al., 2009)'
_computing_structure_refinement 'ShelXL (Sheldrick, 2008)'
_computing_structure_solution
;
Superflip (Palatinus & Chapuis, 2007;Palatinus & van der Lee, 2008;
Palatinus et al., 2012)
;
_diffrn_ambient_temperature 298.15
_diffrn_detector 'CCD plate'
_diffrn_detector_area_resol_mean 16.0450
_diffrn_detector_type Eos
_diffrn_measured_fraction_theta_full 0.900
_diffrn_measured_fraction_theta_max 0.909
_diffrn_measurement_details
;
  1 omega  -40.00   33.00   1.0000    7.5000
omega____ theta____ kappa____ phi______ frames
    -       19.7963  -77.0000   30.0000 73

  2 omega    6.00   89.00   1.0000    7.5000
omega____ theta____ kappa____ phi______ frames
    -       19.7963   57.0000  120.0000 83

  3 omega  -49.00   41.00   1.0000    7.5000
omega____ theta____ kappa____ phi______ frames
    -       19.7963  -57.0000 -150.0000 90

  4 omega   13.00   39.00   1.0000    7.5000
omega____ theta____ kappa____ phi______ frames
    -       19.7963   57.0000  -30.0000 26

  5 omega   35.00   62.00   1.0000    7.5000
omega____ theta____ kappa____ phi______ frames
    -       19.7963  -99.0000    0.0000 27

  6 omega  -49.00   41.00   1.0000    7.5000
omega____ theta____ kappa____ phi______ frames
    -       19.7963  -57.0000  -30.0000 90

  7 omega  -57.00  -32.00   1.0000    7.5000
omega____ theta____ kappa____ phi______ frames
    -      -19.9526  113.0000  179.0000 25

  8 omega  -15.00   12.00   1.0000    7.5000
omega____ theta____ kappa____ phi______ frames
    -      -19.9526  -77.0000   90.0000 27

  9 omega  -88.00  -62.00   1.0000    7.5000
omega____ theta____ kappa____ phi______ frames
    -      -19.9526  -77.0000   90.0000 26
;
_diffrn_measurement_device 'four-circle diffractometer'
_diffrn_measurement_device_type 'SuperNova, Dual, Cu at zero, Eos'
_diffrn_measurement_method '\w scans'
_diffrn_orient_matrix_UB_11 0.0628252000
_diffrn_orient_matrix_UB_12 -0.0098277000
_diffrn_orient_matrix_UB_13 0.0320767000
_diffrn_orient_matrix_UB_21 0.0336432000
_diffrn_orient_matrix_UB_22 -0.0101107000
_diffrn_orient_matrix_UB_23 -0.0343279000
_diffrn_orient_matrix_UB_31 0.0272291000
_diffrn_orient_matrix_UB_32 0.0711010000
_diffrn_orient_matrix_UB_33 0.0089278000
_diffrn_radiation_monochromator mirror
_diffrn_radiation_probe x-ray
_diffrn_radiation_type MoK\a
_diffrn_radiation_wavelength 0.71073
_diffrn_reflns_av_R_equivalents 0.0896
_diffrn_reflns_av_unetI/netI 0.1721
_diffrn_reflns_laue_measured_fraction_full 0.900
_diffrn_reflns_laue_measured_fraction_max 0.909
_diffrn_reflns_limit_h_max 12
_diffrn_reflns_limit_h_min -12
_diffrn_reflns_limit_k_max 12
_diffrn_reflns_limit_k_min -12
_diffrn_reflns_limit_l_max 19
_diffrn_reflns_limit_l_min -18
_diffrn_reflns_number 10765
_diffrn_reflns_point_group_measured_fraction_full 0.900
_diffrn_reflns_point_group_measured_fraction_max 0.909
_diffrn_reflns_theta_full 25.242
_diffrn_reflns_theta_max 26.372
_diffrn_reflns_theta_min 3.279
_diffrn_source 'SuperNova (Mo) X-ray Source'
_exptl_absorpt_coefficient_mu 0.641
_exptl_absorpt_correction_T_max 1.00000
_exptl_absorpt_correction_T_min 0.77086
_exptl_absorpt_correction_type multi-scan
_exptl_absorpt_process_details
;
CrysAlisPro, Agilent Technologies,
Version 1.171.37.35 (release 13-08-2014 CrysAlis171 .NET)
(compiled Aug 13 2014,18:06:01)
Empirical absorption correction using spherical harmonics,
 implemented in SCALE3 ABSPACK scaling algorithm.
;
_exptl_crystal_density_diffrn 1.440
_exptl_crystal_description block
_exptl_crystal_F_000 652
_exptl_crystal_size_max 0.15
_exptl_crystal_size_mid 0.12
_exptl_crystal_size_min 0.08
_refine_diff_density_max 1.053
_refine_diff_density_min -0.338
_refine_diff_density_rms 0.082
_refine_ls_extinction_method none
_refine_ls_goodness_of_fit_ref 1.019
_refine_ls_hydrogen_treatment constr
_refine_ls_matrix_type full
_refine_ls_number_parameters 398
_refine_ls_number_reflns 5414
_refine_ls_number_restraints 0
_refine_ls_restrained_S_all 1.019
_refine_ls_R_factor_all 0.1731
_refine_ls_R_factor_gt 0.0952
_refine_ls_shift/su_max 0.000
_refine_ls_shift/su_mean 0.000
_refine_ls_structure_factor_coef Fsqd
_refine_ls_weighting_details 'w=1/[\s^2^(Fo^2^)+(0.0647P)^2^] where P=(Fo^2^+2Fc^2^)/3'
_refine_ls_weighting_scheme calc
_refine_ls_wR_factor_gt 0.1686
_refine_ls_wR_factor_ref 0.2183
_reflns_Friedel_coverage 0.000
_reflns_number_gt 2721
_reflns_number_total 5414
_reflns_threshold_expression 'I > 2\s(I)'
_cod_data_source_file c5ce01857a2.cif
_cod_data_source_block f35
_cod_depositor_comments 'Adding full bibliography for 7223097--7223100.cif.'
_cod_original_cell_volume 1454.4(3)
_cod_database_code 7223100
_audit_block_doi 10.5517/cc142j6y
_shelxl_version_number 2013-4
_chemical_oxdiff_formula 'C H O N CO'
_shelx_space_group_comment
;
The symmetry employed for this shelxl refinement is uniquely defined
by the following loop, which should always be used as a source of
symmetry information in preference to the above space-group names.
They are only intended as comments.
;
_shelx_estimated_absorpt_t_max 0.951
_shelx_estimated_absorpt_t_min 0.910
_reflns_odcompleteness_completeness 99.75
_reflns_odcompleteness_iscentric 1
_reflns_odcompleteness_theta 26.32
_olex2_refinement_description
;
1. Fixed Uiso
 At 1.2 times of:
  All C(H) groups, All C(H,H) groups
 At 1.5 times of:
  All O(H,H) groups
2.a Rotating group:
 O14(H14A,H14B)
2.b Secondary CH2 refined with riding coordinates:
 C6(H6A,H6B), C11(H11A,H11B)
2.c Aromatic/amide H refined with riding coordinates:
 C42(H42), C41(H41), C40(H40), C39(H39), C35(H35), C1(H1), C2(H2), C3(H3),
 C4(H4), C5(H5), C10(H10), C12(H12), C13(H13), C14(H14), C16(H16), C17(H17),
 C18(H18), C19(H19), C22(H22), C23(H23), C43(H43)
;
_olex2_submission_special_instructions 'No special instructions were received'

loop_
_space_group_symop_operation_xyz
'x, y, z'
'-x, -y, -z'

loop_
_atom_site_label
_atom_site_type_symbol
_atom_site_fract_x
_atom_site_fract_y
_atom_site_fract_z
_atom_site_U_iso_or_equiv
_atom_site_adp_type
_atom_site_occupancy
_atom_site_site_symmetry_order
_atom_site_calc_flag
_atom_site_refinement_flags_posn
Co1 Co -0.26339(9) 0.21204(9) -0.58546(6) 0.0371(3) Uani 1 1 d .
O7 O -0.1059(4) 0.1904(4) -0.6458(3) 0.0406(11) Uani 1 1 d .
C42 C 0.6432(10) 0.7841(8) 0.4074(5) 0.066(2) Uani 1 1 d .
H42 H 0.6188 0.7077 0.4306 0.079 Uiso 1 1 calc R
O0AA O -0.4355(5) 0.1959(5) -0.7069(3) 0.0512(13) Uani 1 1 d .
O8 O 0.0124(6) 0.3977(5) -0.6316(5) 0.081(2) Uani 1 1 d .
C34 C -0.9228(6) 0.2153(6) -0.7146(4) 0.0311(13) Uani 1 1 d .
C33 C -0.9782(6) 0.1370(6) -0.8020(4) 0.0310(14) Uani 1 1 d .
C41 C -1.1839(6) -0.0312(6) -0.9138(4) 0.0365(15) Uani 1 1 d .
H41 H -1.1207 -0.0925 -0.9143 0.044 Uiso 1 1 calc R
C40 C -1.3242(6) -0.0684(7) -0.9701(5) 0.0416(16) Uani 1 1 d .
H40 H -1.3525 -0.1530 -1.0088 0.050 Uiso 1 1 calc R
N1 N -0.1812(6) 0.2169(5) -0.4495(4) 0.0438(14) Uani 1 1 d .
N2 N 0.6956(6) 0.7819(6) 0.3357(4) 0.0501(15) Uani 1 1 d .
N3 N 0.6916(6) 0.9956(5) 0.3934(4) 0.0432(14) Uani 1 1 d .
C37 C -0.5229(7) 0.2115(6) -0.6628(5) 0.0379(15) Uani 1 1 d .
C36 C -0.6810(6) 0.1890(6) -0.7118(4) 0.0337(14) Uani 1 1 d .
C39 C -1.3752(7) 0.1425(6) -0.9068(4) 0.0415(16) Uani 1 1 d .
H39 H -1.4400 0.2003 -0.9007 0.050 Uiso 1 1 calc R
C35 C -0.7756(6) 0.2392(6) -0.6717(4) 0.0349(14) Uani 1 1 d .
H35 H -0.7400 0.2913 -0.6137 0.042 Uiso 1 1 calc R
N8 N -0.1864(6) 0.2285(6) -0.3097(4) 0.0458(14) Uani 1 1 d .
C32 C -1.1352(7) 0.0961(6) -0.8563(4) 0.0348(14) Uani 1 1 d .
C38 C -1.4256(6) 0.0207(6) -0.9699(4) 0.0336(14) Uani 1 1 d .
C44 C -0.0159(7) 0.2733(6) -0.6611(4) 0.0351(14) Uani 1 1 d .
C1 C -0.8809(6) 0.0880(6) -0.8442(4) 0.0336(14) Uani 1 1 d .
H1 H -0.9152 0.0375 -0.9027 0.040 Uiso 1 1 calc R
C2 C 0.0730(8) 0.3439(7) 0.0020(5) 0.0497(18) Uani 1 1 d .
H2 H 0.0858 0.3158 0.0570 0.060 Uiso 1 1 calc R
C3 C -0.7336(6) 0.1140(6) -0.7996(4) 0.0341(14) Uani 1 1 d .
H3 H -0.6705 0.0813 -0.8284 0.041 Uiso 1 1 calc R
C4 C -0.0998(7) 0.1270(7) -0.4083(5) 0.0473(17) Uani 1 1 d .
H4 H -0.0504 0.0699 -0.4357 0.057 Uiso 1 1 calc R
C5 C 0.7262(8) 0.9159(6) 0.3331(5) 0.0450(17) Uani 1 1 d .
H5 H 0.7681 0.9478 0.2920 0.054 Uiso 1 1 calc R
C6 C 0.7126(9) 0.6681(7) 0.2781(6) 0.061(2) Uani 1 1 d .
H6A H 0.7436 0.6000 0.3134 0.073 Uiso 1 1 calc R
H6B H 0.7878 0.6964 0.2523 0.073 Uiso 1 1 calc R
C7 C 0.3194(8) 0.4926(7) 0.0638(5) 0.0468(17) Uani 1 1 d .
C8 C 0.5770(8) 0.6034(6) 0.2024(5) 0.0498(19) Uani 1 1 d .
C10 C 0.3987(8) 0.6162(7) 0.0665(5) 0.0518(19) Uani 1 1 d .
H10 H 0.3666 0.6639 0.0206 0.062 Uiso 1 1 calc R
C11 C -0.2180(9) 0.2743(10) -0.2244(5) 0.067(2) Uani 1 1 d .
H11A H -0.2694 0.1977 -0.2083 0.081 Uiso 1 1 calc R
H11B H -0.2782 0.3436 -0.2320 0.081 Uiso 1 1 calc R
C12 C -1.2349(6) 0.1815(6) -0.8534(4) 0.0361(15) Uani 1 1 d .
H12 H -1.2063 0.2662 -0.8147 0.043 Uiso 1 1 calc R
C13 C -0.1037(8) 0.1355(7) -0.3234(5) 0.0528(19) Uani 1 1 d .
H13 H -0.0579 0.0865 -0.2817 0.063 Uiso 1 1 calc R
C14 C -0.0523(9) 0.2950(7) -0.0656(5) 0.0490(18) Uani 1 1 d .
H14 H -0.1241 0.2349 -0.0560 0.059 Uiso 1 1 calc R
C15 C -0.0736(9) 0.3340(7) -0.1480(5) 0.0480(18) Uani 1 1 d .
C16 C 0.1624(9) 0.4702(8) -0.0928(5) 0.057(2) Uani 1 1 d .
H16 H 0.2346 0.5280 -0.1038 0.069 Uiso 1 1 calc R
C17 C 0.3760(8) 0.4228(6) 0.1321(5) 0.0490(18) Uani 1 1 d .
H17 H 0.3274 0.3371 0.1318 0.059 Uiso 1 1 calc R
C18 C -0.2297(8) 0.2761(7) -0.3859(5) 0.0492(18) Uani 1 1 d .
H18 H -0.2870 0.3429 -0.3933 0.059 Uiso 1 1 calc R
C19 C 0.5243(9) 0.6727(7) 0.1346(6) 0.062(2) Uani 1 1 d .
H19 H 0.5736 0.7581 0.1348 0.075 Uiso 1 1 calc R
C20 C 0.1827(8) 0.4353(7) -0.0098(5) 0.0469(18) Uani 1 1 d .
C22 C 0.5002(9) 0.4769(7) 0.1989(6) 0.059(2) Uani 1 1 d .
H22 H 0.5345 0.4274 0.2434 0.071 Uiso 1 1 calc R
C23 C 0.0305(9) 0.4176(8) -0.1621(5) 0.059(2) Uani 1 1 d .
H23 H 0.0168 0.4421 -0.2183 0.071 Uiso 1 1 calc R
C43 C 0.6324(8) 0.9070(8) 0.4387(6) 0.062(2) Uani 1 1 d .
H43 H 0.5917 0.9320 0.4841 0.074 Uiso 1 1 calc R
O14 O -0.2030(5) 0.4349(5) -0.5644(4) 0.0573(13) Uani 1 1 d .
H14A H -0.1728 0.4725 -0.5060 0.086 Uiso 1 1 d GR
H14B H -0.2767 0.4731 -0.5903 0.086 Uiso 1 1 d GR
O4 O -0.4815(4) 0.2422(5) -0.5788(3) 0.0464(12) Uani 1 1 d .

loop_
_atom_site_aniso_label
_atom_site_aniso_U_11
_atom_site_aniso_U_22
_atom_site_aniso_U_33
_atom_site_aniso_U_23
_atom_site_aniso_U_13
_atom_site_aniso_U_12
Co1 0.0282(5) 0.0478(5) 0.0366(6) 0.0051(4) 0.0122(4) 0.0090(4)
O7 0.032(2) 0.037(2) 0.059(3) 0.006(2) 0.026(2) 0.0020(19)
C42 0.109(7) 0.048(4) 0.041(5) 0.013(4) 0.030(5) -0.007(5)
O0AA 0.035(2) 0.080(3) 0.046(3) 0.012(2) 0.020(2) 0.018(2)
O8 0.083(4) 0.045(3) 0.128(6) -0.009(3) 0.074(4) -0.004(3)
C34 0.027(3) 0.036(3) 0.031(4) 0.006(3) 0.009(3) 0.005(3)
C33 0.022(3) 0.034(3) 0.039(4) 0.014(3) 0.011(3) 0.000(3)
C41 0.024(3) 0.044(4) 0.039(4) 0.004(3) 0.005(3) 0.016(3)
C40 0.029(3) 0.045(4) 0.044(4) -0.003(3) 0.003(3) 0.015(3)
N1 0.039(3) 0.049(3) 0.039(4) 0.001(3) 0.005(3) 0.015(3)
N2 0.054(4) 0.048(3) 0.056(4) 0.012(3) 0.026(3) 0.008(3)
N3 0.041(3) 0.045(3) 0.044(4) 0.002(3) 0.016(3) 0.007(3)
C37 0.036(3) 0.040(3) 0.041(4) 0.007(3) 0.017(3) 0.004(3)
C36 0.023(3) 0.045(3) 0.030(4) 0.011(3) 0.001(3) 0.005(3)
C39 0.033(3) 0.044(4) 0.039(4) 0.000(3) 0.000(3) 0.009(3)
C35 0.026(3) 0.048(4) 0.034(4) 0.008(3) 0.013(3) 0.004(3)
N8 0.054(4) 0.050(3) 0.036(4) -0.001(3) 0.019(3) 0.015(3)
C32 0.036(3) 0.037(3) 0.032(4) 0.009(3) 0.011(3) 0.006(3)
C38 0.024(3) 0.044(3) 0.033(4) 0.009(3) 0.012(3) 0.000(3)
C44 0.038(3) 0.034(3) 0.034(4) 0.006(3) 0.015(3) 0.002(3)
C1 0.038(3) 0.036(3) 0.026(4) 0.002(3) 0.015(3) -0.002(3)
C2 0.063(5) 0.047(4) 0.043(5) 0.005(3) 0.022(4) 0.017(4)
C3 0.029(3) 0.042(3) 0.039(4) 0.012(3) 0.018(3) 0.008(3)
C4 0.043(4) 0.052(4) 0.041(4) 0.000(3) 0.005(3) 0.019(3)
C5 0.062(5) 0.035(3) 0.046(4) 0.009(3) 0.027(4) 0.010(3)
C6 0.064(5) 0.046(4) 0.065(6) 0.005(4) 0.011(5) 0.010(4)
C7 0.061(5) 0.041(4) 0.041(4) -0.001(3) 0.018(4) 0.023(3)
C8 0.067(5) 0.034(4) 0.056(5) 0.006(3) 0.032(4) 0.007(3)
C10 0.062(5) 0.041(4) 0.051(5) 0.011(3) 0.019(4) -0.005(4)
C11 0.064(5) 0.105(7) 0.041(5) 0.005(4) 0.023(4) 0.038(5)
C12 0.033(3) 0.027(3) 0.042(4) 0.001(3) 0.005(3) 0.003(3)
C13 0.069(5) 0.052(4) 0.042(5) 0.015(3) 0.015(4) 0.025(4)
C14 0.065(5) 0.043(4) 0.038(4) -0.003(3) 0.021(4) 0.011(4)
C15 0.068(5) 0.047(4) 0.033(4) 0.004(3) 0.019(4) 0.022(4)
C16 0.078(6) 0.055(4) 0.041(5) 0.003(4) 0.023(5) 0.016(4)
C17 0.061(5) 0.026(3) 0.052(5) 0.005(3) 0.009(4) -0.003(3)
C18 0.053(4) 0.061(4) 0.032(4) 0.001(3) 0.008(4) 0.024(4)
C19 0.073(6) 0.040(4) 0.078(6) 0.016(4) 0.033(5) -0.004(4)
C20 0.069(5) 0.035(3) 0.045(5) 0.005(3) 0.026(4) 0.020(4)
C22 0.076(6) 0.039(4) 0.065(6) 0.017(4) 0.022(5) 0.014(4)
C23 0.073(6) 0.064(5) 0.035(5) 0.006(4) 0.014(4) 0.004(4)
C43 0.065(5) 0.067(5) 0.062(6) 0.010(4) 0.043(5) -0.006(4)
O14 0.051(3) 0.057(3) 0.074(4) 0.020(3) 0.026(3) 0.018(2)
O4 0.029(2) 0.067(3) 0.044(3) 0.006(2) 0.015(2) 0.010(2)

loop_
_atom_type_symbol
_atom_type_description
_atom_type_scat_dispersion_real
_atom_type_scat_dispersion_imag
_atom_type_scat_source
C C 0.0033 0.0016 'International Tables Vol C Tables 4.2.6.8 and 6.1.1.4'
H H 0.0000 0.0000 'International Tables Vol C Tables 4.2.6.8 and 6.1.1.4'
Co Co 0.3494 0.9721 'International Tables Vol C Tables 4.2.6.8 and 6.1.1.4'
N N 0.0061 0.0033 'International Tables Vol C Tables 4.2.6.8 and 6.1.1.4'
O O 0.0106 0.0060 'International Tables Vol C Tables 4.2.6.8 and 6.1.1.4'

loop_
_geom_angle_atom_site_label_1
_geom_angle_atom_site_label_2
_geom_angle_atom_site_label_3
_geom_angle
_geom_angle_site_symmetry_1
_geom_angle_site_symmetry_3
O7 Co1 O0AA 96.46(17) . .
O7 Co1 N1 109.5(2) . .
O7 Co1 N3 86.98(18) . 1_444
O7 Co1 C37 126.6(2) . .
O7 Co1 O14 89.58(17) . .
O7 Co1 O4 155.91(19) . .
O0AA Co1 C37 30.17(18) . .
O0AA Co1 O14 94.8(2) . .
O0AA Co1 O4 59.89(17) . .
N1 Co1 O0AA 153.40(19) . .
N1 Co1 N3 88.9(2) . 1_444
N1 Co1 C37 123.6(2) . .
N1 Co1 O14 91.0(2) . .
N1 Co1 O4 94.47(19) . .
N3 Co1 O0AA 86.9(2) 1_444 .
N3 Co1 C37 89.3(2) 1_444 .
N3 Co1 O14 176.32(19) 1_444 .
N3 Co1 O4 95.54(19) 1_444 .
O14 Co1 C37 93.8(2) . .
O14 Co1 O4 88.14(17) . .
O4 Co1 C37 29.86(17) . .
C44 O7 Co1 133.0(4) . .
C43 C42 N2 110.5(7) . .
C37 O0AA Co1 91.0(4) . .
C33 C34 C44 123.5(5) . 1_455
C35 C34 C33 119.6(5) . .
C35 C34 C44 116.8(5) . 1_455
C34 C33 C32 126.4(5) . .
C34 C33 C1 118.1(5) . .
C1 C33 C32 115.5(5) . .
C40 C41 C32 121.6(5) . .
C41 C40 C38 121.2(6) . .
C4 N1 Co1 127.3(4) . .
C18 N1 Co1 125.8(5) . .
C18 N1 C4 104.0(6) . .
C42 N2 C6 128.6(6) . .
C5 N2 C42 102.8(6) . .
C5 N2 C6 128.5(6) . .
C5 N3 Co1 123.7(5) . 1_666
C5 N3 C43 104.2(6) . .
C43 N3 Co1 132.0(5) . 1_666
O0AA C37 Co1 58.8(3) . .
O0AA C37 C36 119.4(6) . .
C36 C37 Co1 171.7(4) . .
O4 C37 Co1 63.0(3) . .
O4 C37 O0AA 121.4(6) . .
O4 C37 C36 119.1(5) . .
C35 C36 C37 121.4(6) . .
C35 C36 C3 118.9(6) . .
C3 C36 C37 119.7(5) . .
C12 C39 C38 123.4(6) . .
C36 C35 C34 122.4(6) . .
C13 N8 C11 126.2(6) . .
C18 N8 C11 126.3(6) . .
C18 N8 C13 107.4(5) . .
C41 C32 C33 119.7(5) . .
C12 C32 C33 122.8(5) . .
C12 C32 C41 117.5(6) . .
C40 C38 C38 120.4(7) . 2_253
C39 C38 C40 115.3(5) . .
C39 C38 C38 124.2(7) . 2_253
O7 C44 C34 116.9(5) . 1_655
O8 C44 O7 126.0(6) . .
O8 C44 C34 116.9(5) . 1_655
C3 C1 C33 121.0(6) . .
C14 C2 C20 121.2(7) . .
C36 C3 C1 120.0(5) . .
C13 C4 N1 109.6(6) . .
N3 C5 N2 113.4(6) . .
N2 C6 C8 113.5(6) . .
C10 C7 C17 116.2(7) . .
C10 C7 C20 121.3(7) . .
C17 C7 C20 122.5(6) . .
C19 C8 C6 119.8(7) . .
C19 C8 C22 117.6(8) . .
C22 C8 C6 122.6(7) . .
C7 C10 C19 122.5(7) . .
N8 C11 C15 109.2(6) . .
C39 C12 C32 120.8(5) . .
C4 C13 N8 107.1(6) . .
C2 C14 C15 120.6(7) . .
C14 C15 C11 119.2(7) . .
C23 C15 C11 121.2(7) . .
C23 C15 C14 119.5(8) . .
C20 C16 C23 119.7(8) . .
C22 C17 C7 121.7(6) . .
N1 C18 N8 111.8(6) . .
C8 C19 C10 120.3(7) . .
C2 C20 C7 122.2(7) . .
C16 C20 C2 117.8(8) . .
C16 C20 C7 120.0(7) . .
C17 C22 C8 121.6(7) . .
C15 C23 C16 121.1(8) . .
C42 C43 N3 108.7(6) . .
C37 O4 Co1 87.1(3) . .

loop_
_geom_bond_atom_site_label_1
_geom_bond_atom_site_label_2
_geom_bond_distance
_geom_bond_site_symmetry_2
Co1 O7 2.046(4) .
Co1 O0AA 2.141(5) .
Co1 N1 2.057(6) .
Co1 N3 2.121(5) 1_444
Co1 C37 2.502(7) .
Co1 O14 2.194(5) .
Co1 O4 2.232(4) .
O7 C44 1.236(7) .
C42 N2 1.364(9) .
C42 C43 1.289(10) .
O0AA C37 1.258(7) .
O8 C44 1.235(7) .
C34 C33 1.400(8) .
C34 C35 1.390(8) .
C34 C44 1.518(8) 1_455
C33 C32 1.511(8) .
C33 C1 1.405(8) .
C41 C40 1.386(8) .
C41 C32 1.394(8) .
C40 C38 1.423(8) .
N1 C4 1.394(8) .
N1 C18 1.321(8) .
N2 C5 1.352(8) .
N2 C6 1.409(9) .
N3 Co1 2.121(5) 1_666
N3 C5 1.298(8) .
N3 C43 1.388(9) .
C37 C36 1.502(8) .
C37 O4 1.247(7) .
C36 C35 1.366(8) .
C36 C3 1.392(9) .
C39 C38 1.393(8) .
C39 C12 1.373(8) .
N8 C11 1.480(8) .
N8 C13 1.346(8) .
N8 C18 1.337(9) .
C32 C12 1.389(8) .
C38 C38 1.473(11) 2_253
C44 C34 1.518(8) 1_655
C1 C3 1.394(8) .
C2 C14 1.361(10) .
C2 C20 1.397(10) .
C4 C13 1.338(10) .
C6 C8 1.512(11) .
C7 C10 1.369(10) .
C7 C17 1.395(10) .
C7 C20 1.490(10) .
C8 C19 1.378(11) .
C8 C22 1.379(10) .
C10 C19 1.380(11) .
C11 C15 1.563(11) .
C14 C15 1.378(10) .
C15 C23 1.330(10) .
C16 C20 1.371(10) .
C16 C23 1.421(11) .
C17 C22 1.357(10) .
